data_2210797
loop_
_publ_author_name
'Li-Ping Gao'
'Ping-Dong Wu'
'Xiu-Rong Hu'
'Jian-Ming Gu'

_publ_section_title
(8<i>S</i>)-3-(2-Deoxy-3,5-di-<i>O</i>-<i>p</i>-toluoyl-\a-<small>D</small>-<i>erythro</i>-pentofuranosyl)-3,6,7,8-tetrahydroimidazo[4,5-<i>d</i>][1,3]diazepin-8-ol
_journal_coeditor_code TK2068
_journal_issue 10
_journal_name_full 'Acta Crystallographica Section E'
_journal_page_first o4216
_journal_page_last o4218
_journal_paper_doi 10.1107/S1600536806029497
_journal_volume 62
_journal_year 2006
_chemical_formula_iupac 'C27 H28 N4 O6'
_chemical_formula_moiety 'C27 H28 N4 O6'
_chemical_formula_sum 'C27 H28 N4 O6'
_chemical_formula_weight 504.54
_chemical_name_systematic
;
(8S)-3-(2-Deoxy-3,5-di-O-p-toluoyl-\a-D-erythro-pentafuranosyl)-3,6,7,8-
tetrahydroimidazo[4,5-d][1,3]diazepin-8-ol
;
_space_group_IT_number 4
_symmetry_cell_setting monoclinic
_symmetry_space_group_name_Hall 'P 2yb'
_symmetry_space_group_name_H-M 'P 1 21 1'
_cell_angle_alpha 90
_cell_angle_beta 97.949(10)
_cell_angle_gamma 90
_cell_formula_units_Z 4
_cell_length_a 10.492(2)
_cell_length_b 12.849(3)
_cell_length_c 18.645(5)
_cell_measurement_reflns_used 17822
_cell_measurement_temperature 296.0(10)
_cell_measurement_theta_max 27.5
_cell_measurement_theta_min 3.1
_cell_volume 2489.4(10)
_computing_cell_refinement PROCESS-AUTO
_computing_data_collection 'PROCESS-AUTO (Rigaku, 1998)'
_computing_data_reduction 'CrystalStructure (Rigaku/MSC, 2004)'
_computing_molecular_graphics 'ORTEP-3 for Windows (Farrugia, 1997)'
_computing_publication_material CrystalStructure
_computing_structure_refinement 'CRYSTALS (Betteridge <i>et al.</i>,  2003)'
_computing_structure_solution 'SIR97 (Altomare <i>et al.</i>,  1999)'
_diffrn_detector_area_resol_mean 10.00
_diffrn_measured_fraction_theta_full 0.996
_diffrn_measured_fraction_theta_max 0.996
_diffrn_measurement_device_type 'Rigaku R-AXIS RAPID'
_diffrn_measurement_method \w
_diffrn_radiation_type 'Mo K\a'
_diffrn_radiation_wavelength 0.71075
_diffrn_reflns_av_R_equivalents 0.044
_diffrn_reflns_limit_h_max 13
_diffrn_reflns_limit_h_min -13
_diffrn_reflns_limit_k_max 14
_diffrn_reflns_limit_k_min -16
_diffrn_reflns_limit_l_max 24
_diffrn_reflns_limit_l_min -24
_diffrn_reflns_number 24329
_diffrn_reflns_theta_full 27.5
_diffrn_reflns_theta_max 27.5
_exptl_absorpt_coefficient_mu 0.097
_exptl_absorpt_correction_type none
_exptl_crystal_colour yellow
_exptl_crystal_density_diffrn 1.346
_exptl_crystal_density_method 'not measured'
_exptl_crystal_description block
_exptl_crystal_F_000 1064.00
_exptl_crystal_size_max 0.30
_exptl_crystal_size_mid 0.14
_exptl_crystal_size_min 0.12
_refine_diff_density_max 0.32
_refine_diff_density_min -0.34
_refine_ls_extinction_coef 198(9)
_refine_ls_extinction_method 'Larson (1970), equation 22'
_refine_ls_goodness_of_fit_ref 1.00
_refine_ls_hydrogen_treatment constr
_refine_ls_number_parameters 668
_refine_ls_number_reflns 5949
_refine_ls_R_factor_gt 0.036
_refine_ls_shift/su_max 0.001
_refine_ls_structure_factor_coef Fsqd
_refine_ls_weighting_details 'w = 1/[0.8800\s(Fo^2^)]/(4Fo^2^)'
_refine_ls_weighting_scheme calc
_refine_ls_wR_factor_ref 0.060
_reflns_number_gt 2974
_reflns_number_total 5949
_reflns_threshold_expression F^2^>2\s(F^2^)
_cod_data_source_file tk2068.cif
_cod_data_source_block I
_cod_depositor_comments
;
The following automatic conversions were performed:
'_geom_bond_publ_flag' value 'Y' changed to 'y' according to
'/home/saulius/struct/CIF-dictionaries/cif_core.dic' dictionary named
'cif_core.dic' version 2.4.1 from 2010-06-29 (17 times).

Automatic conversion script
Id: cif_fix_enum 1527 2010-12-29 10:47:43Z saulius 

The following automatic conversions were performed:

'_geom_bond_publ_flag' value 'Y' changed to 'y' according to
/home/saulius/struct/CIF-dictionaries/cif_core.dic dictionary named
'cif_core.dic' version 2.4.1 from 2010-06-29 (17 times).

Automatic conversion script
Id: cif_fix_values 1715 2011-07-08 13:25:40Z adriana 
;
_cod_original_cell_volume 2489.5(10)
_cod_original_sg_symbol_H-M 'P 21'
_cod_database_code 2210797

loop_
_symmetry_equiv_pos_site_id
_symmetry_equiv_pos_as_xyz
1 +X,+Y,+Z
2 -X,1/2+Y,-Z

loop_
_atom_site_type_symbol
_atom_site_label
_atom_site_fract_x
_atom_site_fract_y
_atom_site_fract_z
_atom_site_U_iso_or_equiv
_atom_site_adp_type
_atom_site_calc_flag
_atom_site_refinement_flags
_atom_site_occupancy
O O11 0.96716(18) 0.20321(16) 0.66926(12) 0.0585(7) Uani d . 1.00
O O12 0.47114(18) 0.23973(16) 0.42713(12) 0.0624(7) Uani d . 1.00
O O13 1.19551(18) 0.16255(14) 0.83206(12) 0.0600(7) Uani d . 1.00
O O14 1.2378(2) -0.00561(18) 0.85454(13) 0.0828(9) Uani d . 1.00
O O15 0.95671(18) 0.39923(14) 0.74725(12) 0.0589(6) Uani d . 1.00
O O16 1.1353(2) 0.45454(18) 0.81589(13) 0.0807(8) Uani d . 1.00
O O31 0.63294(18) 0.44869(17) 0.77241(12) 0.0589(7) Uani d . 1.00
O O32 1.13683(19) 0.42174(18) 0.97601(13) 0.0837(8) Uani d . 1.00
O O33 0.3350(2) 0.47436(16) 0.64957(12) 0.0727(7) Uani d . 1.00
O O34 0.3013(2) 0.63669(18) 0.60881(13) 0.0764(8) Uani d . 1.00
O O35 0.49218(16) 0.25511(13) 0.79300(11) 0.0523(6) Uani d . 1.00
O O36 0.3560(2) 0.20670(17) 0.69525(12) 0.0659(7) Uani d . 1.00
N N11 0.7472(2) 0.23195(17) 0.63411(13) 0.0487(7) Uani d . 1.00
N N12 0.6291(2) 0.34647(18) 0.56604(13) 0.0544(8) Uani d . 1.00
N N13 0.4752(2) 0.0376(2) 0.51081(16) 0.0693(9) Uani d . 1.00
N N14 0.6563(2) 0.06925(17) 0.59959(14) 0.0580(8) Uani d . 1.00
N N31 0.7159(2) 0.42978(17) 0.89433(12) 0.0490(7) Uani d . 1.00
N N32 0.8466(2) 0.32321(18) 0.96247(14) 0.0616(8) Uani d . 1.00
N N33 1.0223(2) 0.6330(2) 0.97668(17) 0.0726(9) Uani d . 1.00
N N34 0.8270(2) 0.58956(19) 0.90004(17) 0.0638(9) Uani d . 1.00
C C1 1.0552(2) 0.2312(2) 0.73190(17) 0.0520(9) Uani d . 1.00
C C2 0.9761(2) 0.2949(2) 0.77739(17) 0.0500(9) Uani d . 1.00
C C3 0.8462(2) 0.2417(2) 0.76393(17) 0.0525(9) Uani d . 1.00
C C4 0.8426(2) 0.1896(2) 0.69022(18) 0.0508(10) Uani d . 1.00
C C5 0.7295(2) 0.3334(2) 0.61574(19) 0.0606(10) Uani d . 1.00
C C6 0.5786(2) 0.2474(2) 0.55138(17) 0.0446(8) Uani d . 1.00
C C7 0.4570(2) 0.2308(2) 0.50151(18) 0.0499(10) Uani d . 1.00
C C8 0.3955(2) 0.1286(2) 0.51761(18) 0.0605(10) Uani d . 1.00
C C9 0.5781(3) 0.0120(2) 0.5587(2) 0.0654(11) Uani d . 1.00
C C10 0.6508(2) 0.1762(2) 0.59256(18) 0.0476(9) Uani d . 1.00
C C11 1.1063(2) 0.1317(2) 0.77019(19) 0.0614(10) Uani d . 1.00
C C12 1.2571(2) 0.0835(2) 0.8704(2) 0.0590(11) Uani d . 1.00
C C13 1.3503(2) 0.1238(2) 0.93117(19) 0.0540(10) Uani d . 1.00
C C14 1.4539(3) 0.0611(2) 0.95753(19) 0.0703(12) Uani d . 1.00
C C15 1.5466(3) 0.1009(3) 1.0112(2) 0.0836(15) Uani d . 1.00
C C16 1.5359(3) 0.1968(3) 1.0406(2) 0.0748(13) Uani d . 1.00
C C17 1.4303(2) 0.2558(2) 1.0161(2) 0.0724(12) Uani d . 1.00
C C18 1.3384(2) 0.2203(2) 0.96101(19) 0.0629(11) Uani d . 1.00
C C19 1.6402(3) 0.2368(3) 1.0989(2) 0.1142(17) Uani d . 1.00
C C20 1.0422(2) 0.4728(2) 0.7722(2) 0.0595(11) Uani d . 1.00
C C21 1.0049(2) 0.5766(2) 0.7427(2) 0.0574(10) Uani d . 1.00
C C22 1.0823(3) 0.6593(2) 0.7640(2) 0.0923(15) Uani d . 1.00
C C23 1.0488(3) 0.7598(3) 0.7422(2) 0.0994(16) Uani d . 1.00
C C24 0.9374(3) 0.7784(2) 0.6964(2) 0.0771(14) Uani d . 1.00
C C25 0.8641(4) 0.6963(2) 0.6730(2) 0.0934(15) Uani d . 1.00
C C26 0.8959(3) 0.5954(2) 0.6963(2) 0.0877(14) Uani d . 1.00
C C27 0.8954(4) 0.8884(2) 0.6758(2) 0.1107(18) Uani d . 1.00
C C31 0.5152(2) 0.4157(2) 0.72914(18) 0.0513(9) Uani d . 1.00
C C32 0.4426(2) 0.3613(2) 0.78191(17) 0.0485(9) Uani d . 1.00
C C33 0.4782(2) 0.4198(2) 0.85171(17) 0.0531(9) Uani d . 1.00
C C34 0.6089(2) 0.4694(2) 0.84441(18) 0.0501(9) Uani d . 1.00
C C35 0.7359(2) 0.3321(2) 0.92122(18) 0.0568(10) Uani d . 1.00
C C36 0.9023(2) 0.4204(2) 0.96306(18) 0.0522(9) Uani d . 1.00
C C37 1.0280(2) 0.4459(2) 1.0088(2) 0.0603(11) Uani d . 1.00
C C38 1.0290(3) 0.5576(2) 1.03415(19) 0.0697(12) Uani d . 1.00
C C39 0.9214(2) 0.6494(2) 0.9256(2) 0.0689(11) Uani d . 1.00
C C40 0.8236(2) 0.4879(2) 0.92164(18) 0.0505(10) Uani d . 1.00
C C41 0.4483(2) 0.5128(2) 0.6958(2) 0.0696(12) Uani d . 1.00
C C42 0.2690(2) 0.5464(2) 0.60837(19) 0.0594(11) Uani d . 1.00
C C43 0.1546(2) 0.5032(2) 0.56332(19) 0.0551(10) Uani d . 1.00
C C44 0.0800(2) 0.5671(2) 0.5159(2) 0.0767(12) Uani d . 1.00
C C45 -0.0282(3) 0.5293(3) 0.4739(2) 0.0788(13) Uani d . 1.00
C C46 -0.0644(2) 0.4280(2) 0.47740(19) 0.0633(11) Uani d . 1.00
C C47 0.0108(3) 0.3640(2) 0.5248(2) 0.0800(13) Uani d . 1.00
C C48 0.1198(3) 0.4004(2) 0.5677(2) 0.0722(12) Uani d . 1.00
C C49 -0.1803(2) 0.3858(2) 0.4283(2) 0.0907(14) Uani d . 1.00
C C50 0.4403(2) 0.1841(2) 0.74359(18) 0.0507(10) Uani d . 1.00
C C51 0.4952(2) 0.0792(2) 0.75763(18) 0.0508(10) Uani d . 1.00
C C52 0.4388(3) -0.0024(2) 0.7162(2) 0.0705(12) Uani d . 1.00
C C53 0.4853(3) -0.1012(2) 0.7270(2) 0.0802(14) Uani d . 1.00
C C54 0.5882(3) -0.1234(2) 0.7791(2) 0.0704(13) Uani d . 1.00
C C55 0.6442(3) -0.0420(2) 0.8195(2) 0.0714(12) Uani d . 1.00
C C56 0.5983(2) 0.0582(2) 0.8096(2) 0.0599(11) Uani d . 1.00
C C57 0.6398(4) -0.2337(2) 0.7905(2) 0.1058(17) Uani d . 1.00
H H1 1.1262 0.2728 0.7180 0.062 Uiso c R 1.00
H H2 1.0124 0.2956 0.8287 0.060 Uiso c R 1.00
H H4 0.8263 0.1150 0.6953 0.061 Uiso c R 1.00
H H5 0.7820 0.3872 0.6358 0.073 Uiso c R 1.00
H H7 0.3976 0.2859 0.5118 0.060 Uiso c R 1.00
H H9 0.5950 -0.0590 0.5626 0.079 Uiso c R 1.00
H H14 1.4613 -0.0060 0.9398 0.084 Uiso c R 1.00
H H15 1.6183 0.0605 1.0274 0.100 Uiso c R 1.00
H H17 1.4201 0.3206 1.0366 0.087 Uiso c R 1.00
H H18 1.2682 0.2620 0.9442 0.075 Uiso c R 1.00
H H22 1.1596 0.6479 0.7938 0.111 Uiso c R 1.00
H H23 1.1022 0.8150 0.7588 0.119 Uiso c R 1.00
H H25 0.7899 0.7071 0.6404 0.112 Uiso c R 1.00
H H26 0.8419 0.5404 0.6798 0.105 Uiso c R 1.00
H H31 0.8384 0.1904 0.8012 0.063 Uiso c R 1.00
H H32 0.7773 0.2923 0.7629 0.063 Uiso c R 1.00
H H34 0.6029 0.5449 0.8510 0.060 Uiso c R 1.00
H H35 0.6776 0.2777 0.9114 0.068 Uiso c R 1.00
H H37 1.0327 0.4025 1.0523 0.072 Uiso c R 1.00
H H39 0.9188 0.7154 0.9050 0.083 Uiso c R 1.00
H H44 0.1027 0.6366 0.5121 0.092 Uiso c R 1.00
H H45 -0.0778 0.5741 0.4422 0.095 Uiso c R 1.00
H H47 -0.0121 0.2944 0.5281 0.096 Uiso c R 1.00
H H48 0.1694 0.3556 0.5994 0.087 Uiso c R 1.00
H H52 0.3689 0.0102 0.6809 0.085 Uiso c R 1.00
H H53 0.4465 -0.1549 0.6985 0.096 Uiso c R 1.00
H H55 0.7148 -0.0548 0.8544 0.086 Uiso c R 1.00
H H56 0.6371 0.1118 0.8381 0.072 Uiso c R 1.00
H H81 0.3756 0.1311 0.5668 0.073 Uiso c R 1.00
H H82 0.3165 0.1208 0.4843 0.073 Uiso c R 1.00
H H111 1.0360 0.0923 0.7856 0.074 Uiso c R 1.00
H H112 1.1497 0.0894 0.7379 0.074 Uiso c R 1.00
H H121 0.5405 0.2019 0.4176 0.074 Uiso c R 1.00
H H130 0.4553 -0.0022 0.4739 0.083 Uiso c R 1.00
H H191 1.6439 0.3114 1.0964 0.137 Uiso c R 1.00
H H192 1.7218 0.2082 1.0914 0.137 Uiso c R 1.00
H H193 1.6207 0.2163 1.1457 0.137 Uiso c R 1.00
H H271 0.8436 0.9150 0.7103 0.133 Uiso c R 1.00
H H272 0.8460 0.8884 0.6285 0.133 Uiso c R 1.00
H H273 0.9699 0.9318 0.6757 0.133 Uiso c R 1.00
H H301 0.5338 0.3675 0.6912 0.062 Uiso c R 1.00
H H302 0.3496 0.3622 0.7661 0.058 Uiso c R 1.00
H H321 1.1378 0.4615 0.9355 0.098 Uiso c R 1.00
H H330 1.0892 0.6709 0.9750 0.087 Uiso c R 1.00
H H331 0.4856 0.3727 0.8927 0.064 Uiso c R 1.00
H H332 0.4146 0.4728 0.8574 0.064 Uiso c R 1.00
H H381 1.1078 0.5695 1.0669 0.084 Uiso c R 1.00
H H382 0.9556 0.5681 1.0598 0.084 Uiso c R 1.00
H H411 0.5041 0.5504 0.6675 0.083 Uiso c R 1.00
H H412 0.4237 0.5581 0.7332 0.083 Uiso c R 1.00
H H491 -0.1909 0.4233 0.3833 0.109 Uiso c R 1.00
H H492 -0.2560 0.3939 0.4514 0.109 Uiso c R 1.00
H H493 -0.1673 0.3133 0.4191 0.109 Uiso c R 1.00
H H571 0.6250 -0.2712 0.7456 0.127 Uiso c R 1.00
H H572 0.5966 -0.2682 0.8259 0.127 Uiso c R 1.00
H H573 0.7305 -0.2313 0.8073 0.127 Uiso c R 1.00

loop_
_atom_site_aniso_label
_atom_site_aniso_U_11
_atom_site_aniso_U_22
_atom_site_aniso_U_33
_atom_site_aniso_U_12
_atom_site_aniso_U_13
_atom_site_aniso_U_23
O11 0.0493(12) 0.0720(14) 0.0514(15) 0.0074(10) -0.0029(11) -0.0072(11)
O12 0.0678(13) 0.0651(13) 0.0505(16) 0.0025(11) -0.0053(11) 0.0065(12)
O13 0.0590(12) 0.0472(12) 0.0666(16) 0.0070(10) -0.0169(12) 0.0063(10)
O14 0.1001(18) 0.0513(15) 0.091(2) 0.0155(13) -0.0072(15) 0.0042(14)
O15 0.0608(12) 0.0452(12) 0.0642(16) 0.0030(10) -0.0144(11) -0.0008(11)
O16 0.0653(13) 0.0719(16) 0.094(2) -0.0031(12) -0.0284(14) 0.0022(14)
O31 0.0453(11) 0.0703(14) 0.0577(16) -0.0051(10) -0.0054(11) 0.0086(12)
O32 0.0576(13) 0.0821(16) 0.105(2) 0.0214(12) -0.0125(13) -0.0097(15)
O33 0.0666(13) 0.0545(13) 0.0847(19) -0.0061(10) -0.0324(13) 0.0191(12)
O34 0.0697(14) 0.0528(14) 0.099(2) -0.0031(11) -0.0143(13) 0.0168(14)
O35 0.0532(11) 0.0410(10) 0.0587(15) 0.0004(9) -0.0065(11) -0.0027(10)
O36 0.0640(13) 0.0636(14) 0.0642(17) 0.0006(11) -0.0125(13) -0.0086(12)
N11 0.0451(13) 0.0364(14) 0.0592(19) 0.0007(11) -0.0118(13) 0.0055(12)
N12 0.0587(15) 0.0400(14) 0.059(2) 0.0013(12) -0.0119(14) 0.0017(13)
N13 0.088(2) 0.0506(16) 0.062(2) -0.0156(15) -0.0139(17) -0.0088(15)
N14 0.0602(16) 0.0337(14) 0.074(2) -0.0060(12) -0.0130(15) 0.0007(14)
N31 0.0477(13) 0.0376(14) 0.0572(19) -0.0009(11) -0.0089(13) 0.0003(12)
N32 0.0663(17) 0.0419(15) 0.068(2) 0.0005(12) -0.0208(15) 0.0027(14)
N33 0.0562(16) 0.0581(16) 0.096(2) -0.0106(14) -0.0161(17) -0.0003(18)
N34 0.0617(16) 0.0385(15) 0.085(2) -0.0050(13) -0.0137(15) 0.0047(14)
C1 0.0459(17) 0.0549(19) 0.052(2) 0.0028(14) -0.0054(16) -0.0009(17)
C2 0.0572(19) 0.0486(18) 0.041(2) 0.0062(15) -0.0062(16) 0.0039(15)
C3 0.0485(16) 0.0591(19) 0.048(2) 0.0025(15) 0.0022(15) 0.0048(17)
C4 0.0495(18) 0.0470(18) 0.053(2) 0.0003(14) -0.0023(17) 0.0079(16)
C5 0.0590(19) 0.0411(18) 0.075(2) -0.0059(15) -0.0156(19) 0.0030(17)
C6 0.0440(15) 0.0362(15) 0.051(2) -0.0013(13) -0.0038(15) 0.0054(15)
C7 0.0521(18) 0.0434(18) 0.051(2) 0.0013(14) -0.0055(17) -0.0042(16)
C8 0.0537(17) 0.0599(19) 0.063(2) -0.0134(16) -0.0077(17) -0.0026(18)
C9 0.079(2) 0.0443(19) 0.068(2) -0.0090(17) -0.007(2) 0.0082(18)
C10 0.0474(17) 0.0370(17) 0.055(2) -0.0071(14) -0.0034(17) -0.0029(15)
C11 0.0524(18) 0.0578(19) 0.070(2) 0.0039(16) -0.0076(18) 0.0035(19)
C12 0.0556(19) 0.056(2) 0.066(2) 0.0160(17) 0.0129(18) 0.017(2)
C13 0.0524(18) 0.059(2) 0.051(2) 0.0093(16) 0.0069(16) 0.0164(18)
C14 0.072(2) 0.074(2) 0.064(2) 0.0305(19) 0.007(2) 0.020(2)
C15 0.061(2) 0.121(3) 0.067(3) 0.030(2) 0.002(2) 0.044(2)
C16 0.065(2) 0.091(2) 0.067(3) -0.003(2) 0.002(2) 0.020(2)
C17 0.070(2) 0.079(2) 0.066(2) -0.002(2) -0.002(2) 0.006(2)
C18 0.0574(19) 0.061(2) 0.068(2) 0.0088(17) 0.0030(18) 0.0174(19)
C19 0.084(2) 0.173(4) 0.077(3) -0.025(2) -0.017(2) 0.019(3)
C20 0.0512(19) 0.057(2) 0.067(2) -0.0019(17) -0.0028(19) -0.0047(18)
C21 0.0574(19) 0.0479(19) 0.065(2) -0.0051(16) 0.0033(19) -0.0062(17)
C22 0.078(2) 0.067(2) 0.122(4) -0.012(2) -0.023(2) 0.010(2)
C23 0.092(2) 0.061(2) 0.140(4) -0.026(2) -0.001(3) 0.001(2)
C24 0.087(2) 0.060(2) 0.088(3) 0.005(2) 0.025(2) 0.002(2)
C25 0.118(3) 0.054(2) 0.097(3) 0.005(2) -0.029(2) -0.002(2)
C26 0.101(2) 0.049(2) 0.100(3) 0.006(2) -0.035(2) -0.010(2)
C27 0.127(3) 0.052(2) 0.160(4) 0.010(2) 0.047(3) 0.023(2)
C31 0.0445(16) 0.0529(19) 0.053(2) -0.0027(15) -0.0067(16) 0.0051(17)
C32 0.0387(15) 0.0480(18) 0.056(2) 0.0042(13) -0.0047(15) -0.0016(16)
C33 0.0490(16) 0.0499(17) 0.059(2) 0.0023(14) 0.0012(15) -0.0077(16)
C34 0.0495(17) 0.0391(17) 0.057(2) -0.0006(13) -0.0098(17) 0.0030(15)
C35 0.067(2) 0.0354(16) 0.064(2) -0.0093(15) -0.0070(19) -0.0035(16)
C36 0.0570(18) 0.0461(18) 0.050(2) -0.0004(15) -0.0071(17) 0.0003(16)
C37 0.054(2) 0.058(2) 0.063(2) 0.0046(16) -0.0121(18) 0.0029(18)
C38 0.065(2) 0.067(2) 0.071(2) -0.0046(18) -0.009(2) -0.014(2)
C39 0.061(2) 0.0457(19) 0.095(3) -0.0033(16) -0.007(2) -0.0007(19)
C40 0.0454(17) 0.0442(19) 0.058(2) -0.0013(14) -0.0076(17) -0.0016(16)
C41 0.064(2) 0.059(2) 0.077(2) -0.0080(17) -0.022(2) 0.0115(18)
C42 0.0523(18) 0.056(2) 0.066(2) 0.0054(17) -0.0032(18) 0.0121(19)
C43 0.0474(18) 0.055(2) 0.060(2) 0.0041(15) -0.0033(16) 0.0161(17)
C44 0.067(2) 0.052(2) 0.103(3) 0.0023(17) -0.018(2) 0.014(2)
C45 0.065(2) 0.080(2) 0.082(3) 0.008(2) -0.022(2) 0.019(2)
C46 0.0568(19) 0.072(2) 0.058(2) -0.0015(18) -0.0028(18) 0.002(2)
C47 0.087(2) 0.059(2) 0.085(3) -0.0189(19) -0.017(2) 0.014(2)
C48 0.075(2) 0.057(2) 0.076(2) -0.0058(18) -0.018(2) 0.0210(19)
C49 0.069(2) 0.101(3) 0.093(3) -0.004(2) -0.021(2) -0.005(2)
C50 0.0522(18) 0.0510(19) 0.048(2) -0.0086(15) 0.0046(18) -0.0032(17)
C51 0.0536(18) 0.0472(18) 0.053(2) -0.0054(15) 0.0106(17) -0.0012(17)
C52 0.089(2) 0.051(2) 0.068(2) -0.0038(19) -0.002(2) -0.0103(19)
C53 0.111(3) 0.053(2) 0.073(3) -0.008(2) 0.000(2) -0.015(2)
C54 0.089(2) 0.045(2) 0.081(3) 0.0059(19) 0.025(2) 0.003(2)
C55 0.066(2) 0.058(2) 0.087(3) 0.0077(18) 0.000(2) 0.008(2)
C56 0.0551(19) 0.053(2) 0.070(2) -0.0072(16) 0.0021(19) 0.0029(19)
C57 0.139(3) 0.054(2) 0.130(4) 0.019(2) 0.039(3) 0.008(2)

loop_
_atom_type_symbol
_atom_type_description
_atom_type_scat_dispersion_real
_atom_type_scat_dispersion_imag
_atom_type_scat_source
C C 0.003 0.002
;
International Tables for Crystallography
(1992, Vol. C, Tables 4.2.6.8 and 6.1.1.4)
;
H H 0.000 0.000
;
International Tables for Crystallography
(1992, Vol. C, Table 6.1.1.4)
;
O O 0.011 0.006
;
International Tables for Crystallography
(1992, Vol. C, Tables 4.2.6.8 and 6.1.1.4)
;
N N 0.006 0.003
;
International Tables for Crystallography
(1992, Vol. C, Tables 4.2.6.8 and 6.1.1.4)
;

loop_
_geom_angle_atom_site_label_1
_geom_angle_atom_site_label_2
_geom_angle_atom_site_label_3
_geom_angle
C1 O11 C4 108.7(2)
C11 O13 C12 115.3(2)
C2 O15 C20 117.6(2)
C31 O31 C34 109.4(2)
C41 O33 C42 115.0(2)
C32 O35 C50 115.4(2)
C4 N11 C5 126.9(2)
C4 N11 C10 126.0(2)
C5 N11 C10 107.0(2)
C5 N12 C6 105.5(2)
C8 N13 C9 123.9(2)
C9 N14 C10 120.2(2)
C34 N31 C35 129.0(2)
C34 N31 C40 124.4(2)
C35 N31 C40 106.6(2)
C35 N32 C36 105.5(2)
C38 N33 C39 126.1(2)
C39 N34 C40 120.6(2)
O11 C1 C2 104.6(2)
O11 C1 C11 108.4(2)
C2 C1 C11 112.2(2)
O15 C2 C1 109.9(2)
O15 C2 C3 106.1(2)
C1 C2 C3 102.4(2)
C2 C3 C4 104.9(2)
O11 C4 N11 108.9(2)
O11 C4 C3 106.5(2)
N11 C4 C3 114.4(2)
N11 C5 N12 111.7(2)
N12 C6 C7 121.6(2)
N12 C6 C10 109.7(2)
C7 C6 C10 128.5(2)
O12 C7 C6 113.8(2)
O12 C7 C8 111.7(2)
C6 C7 C8 110.7(2)
N13 C8 C7 114.5(2)
N13 C9 N14 130.4(2)
N11 C10 N14 116.3(2)
N11 C10 C6 106.0(2)
N14 C10 C6 137.5(2)
O13 C11 C1 107.0(2)
O13 C12 O14 122.5(2)
O13 C12 C13 110.9(2)
O14 C12 C13 126.6(3)
C12 C13 C14 118.0(3)
C12 C13 C18 122.5(2)
C14 C13 C18 119.5(2)
C13 C14 C15 118.4(3)
C14 C15 C16 122.4(3)
C15 C16 C17 118.4(3)
C15 C16 C19 120.3(3)
C17 C16 C19 121.4(3)
C16 C17 C18 120.9(3)
C13 C18 C17 120.3(2)
O15 C20 O16 122.5(2)
O15 C20 C21 112.2(2)
O16 C20 C21 125.2(2)
C20 C21 C22 118.7(2)
C20 C21 C26 123.7(2)
C22 C21 C26 117.5(3)
C21 C22 C23 121.7(3)
C22 C23 C24 120.4(3)
C23 C24 C25 117.8(3)
C23 C24 C27 121.0(3)
C25 C24 C27 121.2(3)
C24 C25 C26 121.9(3)
C21 C26 C25 120.5(3)
O31 C31 C32 104.1(2)
O31 C31 C41 107.4(2)
C32 C31 C41 113.8(2)
O35 C32 C31 108.9(2)
O35 C32 C33 107.6(2)
C31 C32 C33 104.4(2)
C32 C33 C34 104.4(2)
O31 C34 N31 108.5(2)
O31 C34 C33 106.4(2)
N31 C34 C33 114.8(2)
N31 C35 N32 112.2(2)
N32 C36 C37 122.7(2)
N32 C36 C40 110.5(2)
C37 C36 C40 126.7(2)
O32 C37 C36 114.1(2)
O32 C37 C38 112.1(2)
C36 C37 C38 110.6(2)
N33 C38 C37 114.1(2)
N33 C39 N34 131.2(3)
N31 C40 N34 117.3(2)
N31 C40 C36 105.2(2)
N34 C40 C36 137.5(2)
O33 C41 C31 104.9(2)
O33 C42 O34 122.6(2)
O33 C42 C43 112.5(2)
O34 C42 C43 124.8(2)
C42 C43 C44 119.3(2)
C42 C43 C48 121.9(2)
C44 C43 C48 118.7(2)
C43 C44 C45 120.6(3)
C44 C45 C46 121.6(3)
C45 C46 C47 117.7(2)
C45 C46 C49 121.3(3)
C47 C46 C49 121.0(3)
C46 C47 C48 121.6(3)
C43 C48 C47 119.7(3)
O35 C50 O36 122.0(2)
O35 C50 C51 112.6(2)
O36 C50 C51 125.4(2)
C50 C51 C52 117.8(2)
C50 C51 C56 123.7(2)
C52 C51 C56 118.5(2)
C51 C52 C53 120.4(3)
C52 C53 C54 121.7(3)
C53 C54 C55 117.6(3)
C53 C54 C57 121.4(3)
C55 C54 C57 121.0(3)
C54 C55 C56 121.5(3)
C51 C56 C55 120.3(3)
C7 O12 H121 110.0
C37 O32 H321 109.8
C8 N13 H130 118.0
C9 N13 H130 118.0
C38 N33 H330 117.0
C39 N33 H330 117.0
O11 C1 H1 110.5
C2 C1 H1 110.5
C11 C1 H1 110.5
O15 C2 H2 112.6
C1 C2 H2 112.6
C3 C2 H2 112.6
C2 C3 H31 110.6
C2 C3 H32 110.6
C4 C3 H31 110.6
C4 C3 H32 110.6
H31 C3 H32 109.5
O11 C4 H4 109.0
N11 C4 H4 109.0
C3 C4 H4 109.0
N11 C5 H5 124.1
N12 C5 H5 124.1
O12 C7 H7 106.8
C6 C7 H7 106.8
C8 C7 H7 106.8
N13 C8 H81 108.2
N13 C8 H82 108.2
C7 C8 H81 108.2
C7 C8 H82 108.2
H81 C8 H82 109.5
N13 C9 H9 114.8
N14 C9 H9 114.8
O13 C11 H111 110.1
O13 C11 H112 110.1
C1 C11 H111 110.1
C1 C11 H112 110.1
H111 C11 H112 109.5
C13 C14 H14 120.8
C15 C14 H14 120.8
C14 C15 H15 118.8
C16 C15 H15 118.8
C16 C17 H17 119.5
C18 C17 H17 119.5
C13 C18 H18 119.8
C17 C18 H18 119.8
C16 C19 H191 109.5
C16 C19 H192 109.5
C16 C19 H193 109.5
H191 C19 H192 109.5
H191 C19 H193 109.5
H192 C19 H193 109.5
C21 C22 H22 119.1
C23 C22 H22 119.1
C22 C23 H23 119.8
C24 C23 H23 119.8
C24 C25 H25 119.0
C26 C25 H25 119.0
C21 C26 H26 119.7
C25 C26 H26 119.7
C24 C27 H271 109.5
C24 C27 H272 109.5
C24 C27 H273 109.5
H271 C27 H272 109.5
H271 C27 H273 109.5
H272 C27 H273 109.5
O31 C31 H301 110.5
C32 C31 H301 110.5
C41 C31 H301 110.5
O35 C32 H302 111.9
C31 C32 H302 111.9
C33 C32 H302 111.9
C32 C33 H331 110.7
C32 C33 H332 110.7
C34 C33 H331 110.7
C34 C33 H332 110.7
H331 C33 H332 109.5
O31 C34 H34 109.0
N31 C34 H34 109.0
C33 C34 H34 109.0
N31 C35 H35 123.9
N32 C35 H35 123.9
O32 C37 H37 106.5
C36 C37 H37 106.5
C38 C37 H37 106.5
N33 C38 H381 108.3
N33 C38 H382 108.3
C37 C38 H381 108.3
C37 C38 H382 108.3
H381 C38 H382 109.5
N33 C39 H39 114.4
N34 C39 H39 114.4
O33 C41 H411 110.6
O33 C41 H412 110.6
C31 C41 H411 110.6
C31 C41 H412 110.6
H411 C41 H412 109.5
C43 C44 H44 119.7
C45 C44 H44 119.7
C44 C45 H45 119.2
C46 C45 H45 119.2
C46 C47 H47 119.2
C48 C47 H47 119.2
C43 C48 H48 120.2
C47 C48 H48 120.2
C46 C49 H491 109.5
C46 C49 H492 109.5
C46 C49 H493 109.5
H491 C49 H492 109.5
H491 C49 H493 109.5
H492 C49 H493 109.5
C51 C52 H52 119.8
C53 C52 H52 119.8
C52 C53 H53 119.2
C54 C53 H53 119.2
C54 C55 H55 119.2
C56 C55 H55 119.2
C51 C56 H56 119.8
C55 C56 H56 119.8
C54 C57 H571 109.5
C54 C57 H572 109.5
C54 C57 H573 109.5
H571 C57 H572 109.5
H571 C57 H573 109.5
H572 C57 H573 109.5

loop_
_geom_bond_atom_site_label_1
_geom_bond_atom_site_label_2
_geom_bond_distance
_geom_bond_publ_flag
O11 C1 1.431(3) ?
O11 C4 1.426(3) ?
O12 C7 1.420(4) ?
O13 C11 1.437(3) y
O13 C12 1.354(3) y
O14 C12 1.193(4) y
O15 C2 1.456(3) ?
O15 C20 1.341(3) y
O16 C20 1.205(3) ?
O31 C31 1.442(3) ?
O31 C34 1.425(4) ?
O32 C37 1.402(4) ?
O33 C41 1.455(3) y
O33 C42 1.335(3) y
O34 C42 1.208(4) y
O35 C32 1.465(3) ?
O35 C50 1.356(3) y
O36 C50 1.207(3) ?
N11 C4 1.450(3) ?
N11 C5 1.354(3) ?
N11 C10 1.385(3) ?
N12 C5 1.314(3) ?
N12 C6 1.392(3) y
N13 C8 1.452(3) ?
N13 C9 1.344(4) y
N14 C9 1.274(3) y
N14 C10 1.382(3) y
N31 C34 1.448(3) ?
N31 C35 1.357(3) ?
N31 C40 1.391(3) ?
N32 C35 1.306(3) ?
N32 C36 1.378(3) y
N33 C38 1.438(4) ?
N33 C39 1.339(4) y
N34 C39 1.292(3) y
N34 C40 1.368(3) y
C1 C2 1.508(4) ?
C1 C11 1.526(4) ?
C2 C3 1.515(3) ?
C3 C4 1.525(4) ?
C6 C7 1.486(3) y
C6 C10 1.356(3) ?
C7 C8 1.512(4) ?
C12 C13 1.484(4) ?
C13 C14 1.388(4) ?
C13 C18 1.371(4) ?
C14 C15 1.392(4) ?
C15 C16 1.359(6) ?
C16 C17 1.368(4) ?
C16 C19 1.522(5) ?
C17 C18 1.385(4) ?
C20 C21 1.475(4) ?
C21 C22 1.362(4) ?
C21 C26 1.358(4) ?
C22 C23 1.384(5) ?
C23 C24 1.370(5) ?
C24 C25 1.342(5) ?
C24 C27 1.514(5) ?
C25 C26 1.393(5) ?
C31 C32 1.498(4) ?
C31 C41 1.522(4) ?
C32 C33 1.504(4) ?
C33 C34 1.536(3) ?
C36 C37 1.505(4) y
C36 C40 1.362(4) ?
C37 C38 1.511(4) ?
C42 C43 1.475(4) ?
C43 C44 1.369(4) ?
C43 C48 1.376(4) ?
C44 C45 1.376(4) ?
C45 C46 1.359(5) ?
C46 C47 1.375(4) ?
C46 C49 1.518(4) ?
C47 C48 1.384(4) ?
C50 C51 1.475(4) ?
C51 C52 1.385(4) ?
C51 C56 1.375(4) ?
C52 C53 1.365(4) ?
C53 C54 1.379(5) ?
C54 C55 1.373(5) ?
C54 C57 1.522(4) ?
C55 C56 1.378(4) ?
O12 H121 0.913 ?
O32 H321 0.913 ?
N13 H130 0.860 ?
N33 H330 0.860 ?
C1 H1 0.980 ?
C2 H2 0.980 ?
C3 H31 0.970 ?
C3 H32 0.970 ?
C4 H4 0.980 ?
C5 H5 0.930 ?
C7 H7 0.980 ?
C8 H81 0.970 ?
C8 H82 0.970 ?
C9 H9 0.930 ?
C11 H111 0.970 ?
C11 H112 0.970 ?
C14 H14 0.930 ?
C15 H15 0.930 ?
C17 H17 0.930 ?
C18 H18 0.930 ?
C19 H191 0.960 ?
C19 H192 0.960 ?
C19 H193 0.960 ?
C22 H22 0.930 ?
C23 H23 0.930 ?
C25 H25 0.930 ?
C26 H26 0.930 ?
C27 H271 0.960 ?
C27 H272 0.960 ?
C27 H273 0.960 ?
C31 H301 0.980 ?
C32 H302 0.980 ?
C33 H331 0.970 ?
C33 H332 0.970 ?
C34 H34 0.980 ?
C35 H35 0.930 ?
C37 H37 0.980 ?
C38 H381 0.970 ?
C38 H382 0.970 ?
C39 H39 0.930 ?
C41 H411 0.970 ?
C41 H412 0.970 ?
C44 H44 0.930 ?
C45 H45 0.930 ?
C47 H47 0.930 ?
C48 H48 0.930 ?
C49 H491 0.960 ?
C49 H492 0.960 ?
C49 H493 0.960 ?
C52 H52 0.930 ?
C53 H53 0.930 ?
C55 H55 0.930 ?
C56 H56 0.930 ?
C57 H571 0.960 ?
C57 H572 0.960 ?
C57 H573 0.960 ?

loop_
_geom_contact_atom_site_label_1
_geom_contact_atom_site_label_2
_geom_contact_distance
_geom_contact_site_symmetry_2
O11 C47 3.474(4) 65501
O12 O34 2.889(3) 64602
O12 C9 3.552(3) 65602
O13 O35 3.501(2) 65501
O13 O36 3.295(3) 65501
O13 C50 3.250(3) 65501
O14 C52 3.550(4) 65501
O15 O31 3.550(2) .
O16 O32 3.013(3) .
O16 C32 3.578(3) 65501
O16 C33 3.595(3) 65501
O31 O15 3.550(2) .
O31 C3 3.493(3) .
O31 C5 3.546(4) .
O32 O16 3.013(3) .
O32 C18 3.379(3) .
O34 O12 2.889(3) 65602
O34 C49 3.477(4) 55602
O35 O13 3.501(2) 45501
O35 C13 3.572(4) 45501
O36 O13 3.295(3) 45501
O36 C1 3.335(3) 45501
O36 C8 3.540(4) .
O36 C11 3.280(4) 45501
N12 N13 2.975(3) 65602
N12 C31 3.531(4) .
N12 C49 3.503(4) 65501
N13 N12 2.975(3) 64602
N14 C27 3.567(4) 54501
N14 C51 3.596(4) .
N14 C52 3.487(4) .
N32 N33 2.954(3) 74702
N33 N32 2.954(3) 75702
N34 C57 3.475(4) 56501
C1 O36 3.335(3) 65501
C3 O31 3.493(3) .
C3 C35 3.496(4) .
C5 O31 3.546(4) .
C5 C31 3.458(4) .
C8 O36 3.540(4) .
C9 O12 3.552(3) 64602
C9 C52 3.462(5) .
C11 O36 3.280(4) 65501
C12 C50 3.495(5) 65501
C12 C51 3.482(4) 65501
C13 O35 3.572(4) 65501
C14 C56 3.326(5) 65501
C15 C33 3.494(5) 74702
C18 O32 3.379(3) .
C25 C57 3.545(6) 56501
C27 N14 3.567(4) 56501
C31 N12 3.531(4) .
C31 C5 3.458(4) .
C32 O16 3.578(3) 45501
C33 O16 3.595(3) 45501
C33 C15 3.494(5) 75702
C35 C3 3.496(4) .
C47 O11 3.474(4) 45501
C49 O34 3.477(4) 54602
C49 N12 3.503(4) 45501
C50 O13 3.250(3) 45501
C50 C12 3.495(5) 45501
C51 N14 3.596(4) .
C51 C12 3.482(4) 45501
C52 O14 3.550(4) 45501
C52 N14 3.487(4) .
C52 C9 3.462(5) .
C56 C14 3.326(5) 45501
C57 N34 3.475(4) 54501
C57 C25 3.545(6) 54501
O11 H44 3.467 64602
O11 H45 3.015 64602
O11 H47 2.916 65501
O11 H48 3.286 65501
O11 H273 3.490 54501
O12 H9 2.692 65602
O12 H25 2.882 64602
O12 H53 2.937 65602
O12 H411 3.037 64602
O12 H492 3.460 65501
O12 H571 3.242 65602
O13 H302 3.355 65501
O13 H382 2.990 74702
O14 H23 3.134 54501
O14 H191 2.755 84702
O14 H382 2.909 74702
O16 H302 2.812 65501
O16 H321 2.229 .
O16 H332 2.935 65501
O31 H5 3.264 .
O31 H26 3.198 .
O31 H32 2.537 .
O32 H2 3.299 .
O32 H15 3.135 85702
O32 H17 3.297 .
O32 H18 2.586 .
O32 H39 3.557 74702
O32 H55 3.340 75702
O33 H121 3.504 65602
O33 H130 3.410 65602
O34 H53 3.403 56501
O34 H121 1.981 65602
O34 H492 3.502 55602
O34 H493 2.682 55602
O35 H32 3.155 .
O36 H1 2.646 45501
O36 H81 2.618 .
O36 H112 2.840 45501
N11 H44 3.550 64602
N11 H47 3.508 65501
N11 H301 3.137 .
N12 H9 3.347 65602
N12 H130 2.222 65602
N12 H301 2.676 .
N12 H411 3.585 .
N12 H492 2.667 65501
N13 H7 3.546 64602
N13 H52 3.522 .
N13 H411 3.365 64602
N13 H492 3.106 54602
N14 H44 3.597 64602
N14 H271 3.306 54501
N14 H272 3.059 54501
N31 H32 3.158 .
N32 H2 3.251 .
N32 H31 3.449 .
N32 H39 3.522 74702
N32 H191 3.501 45501
N32 H192 3.248 45501
N32 H330 2.329 74702
N32 H381 3.352 74702
N33 H37 3.540 75702
N33 H192 3.271 85702
N34 H572 3.189 56501
N34 H573 2.972 56501
C1 H48 3.303 65501
C1 H302 3.498 65501
C3 H35 3.500 .
C3 H56 3.218 .
C4 H271 3.548 54501
C4 H273 3.596 54501
C5 H47 3.390 65501
C5 H130 3.181 65602
C5 H301 2.681 .
C5 H492 3.186 65501
C6 H9 3.600 65602
C6 H130 3.264 65602
C6 H301 3.120 .
C6 H492 3.307 65501
C7 H9 2.974 65602
C7 H25 3.451 64602
C7 H130 3.565 65602
C8 H25 3.449 64602
C8 H45 3.585 54602
C8 H52 3.449 .
C8 H492 3.435 54602
C9 H7 3.214 64602
C9 H52 3.376 .
C9 H272 3.332 54501
C10 H44 3.487 64602
C10 H301 3.399 .
C11 H273 3.325 54501
C11 H382 3.422 74702
C12 H382 2.741 74702
C13 H382 3.316 74702
C14 H17 3.356 84702
C14 H56 3.203 65501
C14 H191 3.475 84702
C15 H34 3.271 74702
C15 H35 3.350 65501
C15 H56 3.490 65501
C15 H331 3.477 74702
C15 H332 2.933 74702
C16 H34 3.291 74702
C16 H35 3.176 65501
C16 H331 3.548 65501
C16 H332 3.448 74702
C16 H572 3.047 75702
C17 H14 3.329 85702
C17 H35 3.467 65501
C17 H331 2.872 65501
C17 H572 3.014 75702
C18 H331 2.896 65501
C19 H14 3.516 85702
C19 H22 2.925 84702
C19 H330 3.428 84702
C19 H332 3.554 74702
C19 H572 3.017 75702
C20 H302 3.541 65501
C20 H321 3.075 .
C22 H39 3.409 .
C22 H192 3.219 85702
C22 H193 3.411 85702
C23 H39 3.541 .
C23 H493 3.479 65602
C24 H493 3.478 65602
C24 H571 3.580 56501
C24 H573 3.199 56501
C25 H82 3.406 65602
C25 H571 3.039 56501
C25 H573 3.172 56501
C26 H571 3.547 56501
C27 H4 3.034 56501
C27 H111 3.520 56501
C27 H491 3.461 65602
C27 H573 3.540 56501
C31 H5 3.513 .
C31 H32 3.161 .
C32 H1 3.555 45501
C33 H15 3.163 75702
C34 H32 3.369 .
C34 H572 3.389 56501
C35 H31 3.185 .
C35 H32 3.084 .
C35 H191 3.543 45501
C35 H192 3.571 45501
C35 H330 3.228 74702
C36 H2 3.314 .
C36 H330 3.404 74702
C37 H39 3.380 74702
C37 H55 3.448 75702
C38 H55 3.477 75702
C38 H111 3.549 75702
C39 H37 3.305 75702
C39 H573 3.163 56501
C41 H121 3.233 65602
C41 H130 3.458 65602
C41 H571 3.395 56501
C42 H121 2.914 65602
C42 H130 3.513 65602
C44 H47 3.091 55602
C44 H493 3.466 55602
C45 H47 3.434 55602
C45 H82 3.435 55602
C45 H272 3.403 64602
C45 H273 3.192 64602
C46 H5 3.594 45501
C46 H272 3.265 64602
C46 H273 3.149 64602
C47 H5 3.393 45501
C47 H44 3.194 54602
C47 H272 3.422 64602
C48 H1 3.240 45501
C48 H7 3.547 .
C49 H44 3.449 54602
C49 H52 3.083 55602
C49 H53 3.441 55602
C49 H273 3.188 64602
C50 H1 3.457 45501
C50 H81 3.342 .
C50 H112 3.271 45501
C51 H112 3.595 45501
C52 H9 3.566 .
C52 H81 3.260 .
C52 H112 3.330 45501
C52 H491 3.129 54602
C53 H9 3.462 .
C53 H491 3.481 54602
C54 H17 3.523 74702
C54 H193 3.444 74702
C54 H271 3.165 54501
C55 H14 3.181 45501
C55 H17 3.356 74702
C55 H271 3.163 54501
C55 H381 3.432 74702
C56 H4 3.494 .
C56 H14 3.099 45501
C56 H31 3.060 .
C56 H381 3.588 74702
C57 H17 3.439 74702
C57 H25 3.480 54501
C57 H34 3.105 54501
C57 H39 3.438 54501
C57 H193 3.194 74702
C57 H271 3.367 54501
C57 H412 3.574 54501
H1 O36 2.646 65501
H1 C32 3.555 65501
H1 C48 3.240 65501
H1 C50 3.457 65501
H1 H48 2.551 65501
H1 H302 2.652 65501
H2 O32 3.299 .
H2 N32 3.251 .
H2 C36 3.314 .
H2 H321 3.085 .
H2 H382 3.575 74702
H4 C27 3.034 54501
H4 C56 3.494 .
H4 H56 3.535 .
H4 H271 2.589 54501
H4 H272 3.186 54501
H4 H273 2.846 54501
H5 O31 3.264 .
H5 C31 3.513 .
H5 C46 3.594 65501
H5 C47 3.393 65501
H5 H47 3.365 65501
H5 H130 3.316 65602
H5 H301 2.942 .
H5 H492 3.408 65501
H7 N13 3.546 65602
H7 C9 3.214 65602
H7 C48 3.547 .
H7 H9 2.436 65602
H7 H25 3.377 64602
H7 H48 3.207 .
H7 H130 3.123 65602
H9 O12 2.692 64602
H9 N12 3.347 64602
H9 C6 3.600 64602
H9 C7 2.974 64602
H9 C52 3.566 .
H9 C53 3.462 .
H9 H7 2.436 64602
H9 H52 3.568 .
H9 H53 3.385 .
H9 H121 3.427 64602
H9 H271 3.537 54501
H9 H272 2.830 54501
H9 H492 3.582 54602
H14 C17 3.329 84702
H14 C19 3.516 84702
H14 C55 3.181 65501
H14 C56 3.099 65501
H14 H17 2.560 84702
H14 H55 3.342 65501
H14 H56 3.202 65501
H14 H191 2.641 84702
H14 H331 3.466 74702
H15 O32 3.135 84702
H15 C33 3.163 74702
H15 H17 3.310 84702
H15 H34 3.467 74702
H15 H321 2.855 84702
H15 H330 3.387 84702
H15 H331 3.111 74702
H15 H332 2.490 74702
H15 H381 3.573 84702
H17 O32 3.297 .
H17 C14 3.356 85702
H17 C54 3.523 75702
H17 C55 3.356 75702
H17 C57 3.439 75702
H17 H14 2.560 85702
H17 H15 3.310 85702
H17 H55 3.080 75702
H17 H331 2.938 65501
H17 H572 2.833 75702
H17 H573 3.562 75702
H18 O32 2.586 .
H18 H321 2.899 .
H18 H331 2.958 65501
H18 H382 3.418 74702
H22 C19 2.925 85702
H22 H39 3.589 .
H22 H191 3.418 85702
H22 H192 2.448 85702
H22 H193 2.576 85702
H22 H321 3.597 .
H22 H330 3.568 .
H22 H332 3.570 65501
H22 H412 3.339 65501
H23 O14 3.134 56501
H23 H112 3.590 56501
H23 H191 3.520 85702
H23 H192 3.415 85702
H23 H193 3.435 85702
H23 H491 3.243 65602
H23 H493 3.478 65602
H25 O12 2.882 65602
H25 C7 3.451 65602
H25 C8 3.449 65602
H25 C57 3.480 56501
H25 H7 3.377 65602
H25 H82 2.676 65602
H25 H121 3.486 65602
H25 H571 2.803 56501
H25 H573 3.351 56501
H26 O31 3.198 .
H26 H82 3.432 65602
H26 H411 3.522 .
H31 N32 3.449 .
H31 C35 3.185 .
H31 C56 3.060 .
H31 H35 3.048 .
H31 H55 3.598 .
H31 H56 2.521 .
H31 H381 2.897 74702
H31 H382 3.509 74702
H32 O31 2.537 .
H32 O35 3.155 .
H32 N31 3.158 .
H32 C31 3.161 .
H32 C34 3.369 .
H32 C35 3.084 .
H32 H35 3.097 .
H32 H56 3.175 .
H32 H301 2.882 .
H34 C15 3.271 75702
H34 C16 3.291 75702
H34 C57 3.105 56501
H34 H15 3.467 75702
H34 H193 3.224 75702
H34 H571 3.103 56501
H34 H572 2.446 56501
H34 H573 3.322 56501
H35 C3 3.500 .
H35 C15 3.350 45501
H35 C16 3.176 45501
H35 C17 3.467 45501
H35 H31 3.048 .
H35 H32 3.097 .
H35 H191 3.543 45501
H35 H192 3.442 45501
H35 H330 3.305 74702
H35 H381 3.485 74702
H37 N33 3.540 74702
H37 C39 3.305 74702
H37 H39 2.562 74702
H37 H55 3.013 75702
H37 H330 3.251 74702
H39 O32 3.557 75702
H39 N32 3.522 75702
H39 C22 3.409 .
H39 C23 3.541 .
H39 C37 3.380 75702
H39 C57 3.438 56501
H39 H22 3.589 .
H39 H37 2.562 75702
H39 H572 3.503 56501
H39 H573 2.588 56501
H44 O11 3.467 65602
H44 N11 3.550 65602
H44 N14 3.597 65602
H44 C10 3.487 65602
H44 C47 3.194 55602
H44 C49 3.449 55602
H44 H47 2.319 55602
H44 H493 2.649 55602
H45 O11 3.015 65602
H45 C8 3.585 55602
H45 H47 3.010 55602
H45 H81 3.191 55602
H45 H82 3.076 55602
H45 H112 3.345 65602
H45 H273 3.186 64602
H47 O11 2.916 45501
H47 N11 3.508 45501
H47 C5 3.390 45501
H47 C44 3.091 54602
H47 C45 3.434 54602
H47 H5 3.365 45501
H47 H44 2.319 54602
H47 H45 3.010 54602
H48 O11 3.286 45501
H48 C1 3.303 45501
H48 H1 2.551 45501
H48 H7 3.207 .
H52 N13 3.522 .
H52 C8 3.449 .
H52 C9 3.376 .
H52 C49 3.083 54602
H52 H9 3.568 .
H52 H81 2.642 .
H52 H112 2.851 45501
H52 H491 2.356 54602
H52 H492 2.985 54602
H53 O12 2.937 64602
H53 O34 3.403 54501
H53 C49 3.441 54602
H53 H9 3.385 .
H53 H121 2.858 64602
H53 H193 3.499 74702
H53 H491 3.066 54602
H53 H492 3.264 54602
H53 H493 3.432 54602
H55 O32 3.340 74702
H55 C37 3.448 74702
H55 C38 3.477 74702
H55 H14 3.342 45501
H55 H17 3.080 74702
H55 H31 3.598 .
H55 H37 3.013 74702
H55 H271 3.193 54501
H55 H381 2.722 74702
H56 C3 3.218 .
H56 C14 3.203 45501
H56 C15 3.490 45501
H56 H4 3.535 .
H56 H14 3.202 45501
H56 H31 2.521 .
H56 H32 3.175 .
H56 H381 3.046 74702
H81 O36 2.618 .
H81 C50 3.342 .
H81 C52 3.260 .
H81 H45 3.191 54602
H81 H52 2.642 .
H81 H491 3.499 54602
H81 H492 3.295 54602
H82 C25 3.406 64602
H82 C45 3.435 54602
H82 H25 2.676 64602
H82 H26 3.432 64602
H82 H45 3.076 54602
H82 H492 3.248 54602
H111 C27 3.520 54501
H111 C38 3.549 74702
H111 H271 3.234 54501
H111 H273 2.923 54501
H111 H381 3.327 74702
H111 H382 2.889 74702
H112 O36 2.840 65501
H112 C50 3.271 65501
H112 C51 3.595 65501
H112 C52 3.330 65501
H112 H23 3.590 54501
H112 H45 3.345 64602
H112 H52 2.851 65501
H112 H273 2.899 54501
H112 H491 3.181 64602
H121 O33 3.504 64602
H121 O34 1.981 64602
H121 C41 3.233 64602
H121 C42 2.914 64602
H121 H9 3.427 65602
H121 H25 3.486 64602
H121 H53 2.858 65602
H121 H411 2.513 64602
H121 H412 3.428 64602
H121 H492 3.268 65501
H121 H493 3.381 65501
H121 H571 3.306 65602
H130 O33 3.410 64602
H130 N12 2.222 64602
H130 C5 3.181 64602
H130 C6 3.264 64602
H130 C7 3.565 64602
H130 C41 3.458 64602
H130 C42 3.513 64602
H130 H5 3.316 64602
H130 H7 3.123 64602
H130 H301 3.520 64602
H130 H411 2.810 64602
H130 H492 2.983 54602
H191 O14 2.755 85702
H191 N32 3.501 65501
H191 C14 3.475 85702
H191 C35 3.543 65501
H191 H14 2.641 85702
H191 H22 3.418 84702
H191 H23 3.520 84702
H191 H35 3.543 65501
H191 H572 3.243 75702
H192 N32 3.248 65501
H192 N33 3.271 84702
H192 C22 3.219 84702
H192 C35 3.571 65501
H192 H22 2.448 84702
H192 H23 3.415 84702
H192 H35 3.442 65501
H192 H321 3.559 84702
H192 H330 2.524 84702
H192 H332 3.533 74702
H193 C22 3.411 84702
H193 C54 3.444 75702
H193 C57 3.194 75702
H193 H22 2.576 84702
H193 H23 3.435 84702
H193 H34 3.224 74702
H193 H53 3.499 75702
H193 H332 3.150 74702
H193 H412 3.121 74702
H193 H571 3.497 75702
H193 H572 2.418 75702
H271 N14 3.306 56501
H271 C4 3.548 56501
H271 C54 3.165 56501
H271 C55 3.163 56501
H271 C57 3.367 56501
H271 H4 2.589 56501
H271 H9 3.537 56501
H271 H55 3.193 56501
H271 H111 3.234 56501
H271 H571 3.439 56501
H271 H573 2.966 56501
H272 N14 3.059 56501
H272 C9 3.332 56501
H272 C45 3.403 65602
H272 C46 3.265 65602
H272 C47 3.422 65602
H272 H4 3.186 56501
H272 H9 2.830 56501
H273 O11 3.490 56501
H273 C4 3.596 56501
H273 C11 3.325 56501
H273 C45 3.192 65602
H273 C46 3.149 65602
H273 C49 3.188 65602
H273 H4 2.846 56501
H273 H45 3.186 65602
H273 H111 2.923 56501
H273 H112 2.899 56501
H273 H491 2.703 65602
H273 H493 3.277 65602
H301 N11 3.137 .
H301 N12 2.676 .
H301 C5 2.681 .
H301 C6 3.120 .
H301 C10 3.399 .
H301 H5 2.942 .
H301 H32 2.882 .
H301 H130 3.520 65602
H302 O13 3.355 45501
H302 O16 2.812 45501
H302 C1 3.498 45501
H302 C20 3.541 45501
H302 H1 2.652 45501
H321 O16 2.229 .
H321 C20 3.075 .
H321 H2 3.085 .
H321 H15 2.855 85702
H321 H18 2.899 .
H321 H22 3.597 .
H321 H192 3.559 85702
H321 H332 3.427 65501
H330 N32 2.329 75702
H330 C19 3.428 85702
H330 C35 3.228 75702
H330 C36 3.404 75702
H330 H15 3.387 85702
H330 H22 3.568 .
H330 H35 3.305 75702
H330 H37 3.251 75702
H330 H192 2.524 85702
H331 C15 3.477 75702
H331 C16 3.548 45501
H331 C17 2.872 45501
H331 C18 2.896 45501
H331 H14 3.466 75702
H331 H15 3.111 75702
H331 H17 2.938 45501
H331 H18 2.958 45501
H332 O16 2.935 45501
H332 C15 2.933 75702
H332 C16 3.448 75702
H332 C19 3.554 75702
H332 H15 2.490 75702
H332 H22 3.570 45501
H332 H192 3.533 75702
H332 H193 3.150 75702
H332 H321 3.427 45501
H381 N32 3.352 75702
H381 C55 3.432 75702
H381 C56 3.588 75702
H381 H15 3.573 85702
H381 H31 2.897 75702
H381 H35 3.485 75702
H381 H55 2.722 75702
H381 H56 3.046 75702
H381 H111 3.327 75702
H382 O13 2.990 75702
H382 O14 2.909 75702
H382 C11 3.422 75702
H382 C12 2.741 75702
H382 C13 3.316 75702
H382 H2 3.575 75702
H382 H18 3.418 75702
H382 H31 3.509 75702
H382 H111 2.889 75702
H411 O12 3.037 65602
H411 N12 3.585 .
H411 N13 3.365 65602
H411 H26 3.522 .
H411 H121 2.513 65602
H411 H130 2.810 65602
H411 H571 2.911 56501
H412 C57 3.574 56501
H412 H22 3.339 45501
H412 H121 3.428 65602
H412 H193 3.121 75702
H412 H571 3.032 56501
H412 H572 3.224 56501
H491 C27 3.461 64602
H491 C52 3.129 55602
H491 C53 3.481 55602
H491 H23 3.243 64602
H491 H52 2.356 55602
H491 H53 3.066 55602
H491 H81 3.499 55602
H491 H112 3.181 65602
H491 H273 2.703 64602
H492 O12 3.460 45501
H492 O34 3.502 54602
H492 N12 2.667 45501
H492 N13 3.106 55602
H492 C5 3.186 45501
H492 C6 3.307 45501
H492 C8 3.435 55602
H492 H5 3.408 45501
H492 H9 3.582 55602
H492 H52 2.985 55602
H492 H53 3.264 55602
H492 H81 3.295 55602
H492 H82 3.248 55602
H492 H121 3.268 45501
H492 H130 2.983 55602
H493 O34 2.682 54602
H493 C23 3.479 64602
H493 C24 3.478 64602
H493 C44 3.466 54602
H493 H23 3.478 64602
H493 H44 2.649 54602
H493 H53 3.432 55602
H493 H121 3.381 45501
H493 H273 3.277 64602
H571 O12 3.242 64602
H571 C24 3.580 54501
H571 C25 3.039 54501
H571 C26 3.547 54501
H571 C41 3.395 54501
H571 H25 2.803 54501
H571 H34 3.103 54501
H571 H121 3.306 64602
H571 H193 3.497 74702
H571 H271 3.439 54501
H571 H411 2.911 54501
H571 H412 3.032 54501
H572 N34 3.189 54501
H572 C16 3.047 74702
H572 C17 3.014 74702
H572 C19 3.017 74702
H572 C34 3.389 54501
H572 H17 2.833 74702
H572 H34 2.446 54501
H572 H39 3.503 54501
H572 H191 3.243 74702
H572 H193 2.418 74702
H572 H412 3.224 54501
H573 N34 2.972 54501
H573 C24 3.199 54501
H573 C25 3.172 54501
H573 C27 3.540 54501
H573 C39 3.163 54501
H573 H17 3.562 74702
H573 H25 3.351 54501
H573 H34 3.322 54501
H573 H39 2.588 54501
H573 H271 2.966 54501

loop_
_geom_hbond_atom_site_label_D
_geom_hbond_atom_site_label_H
_geom_hbond_atom_site_label_A
_geom_hbond_site_symmetry_A
_geom_hbond_distance_DH
_geom_hbond_distance_HA
_geom_hbond_distance_DA
_geom_hbond_angle_DHA
_geom_hbond_publ_flag
O12 H121 O34 2_646 0.91 1.98 2.889(3) 173 yes
O32 H321 O16 . 0.91 2.23 3.013(3) 144 yes
N13 H130 N12 2_646 0.86 2.22 2.975(3) 146 yes
N33 H330 N32 2_757 0.86 2.33 2.954(3) 130 yes

loop_
_geom_torsion_atom_site_label_1
_geom_torsion_atom_site_label_2
_geom_torsion_atom_site_label_3
_geom_torsion_atom_site_label_4
_geom_torsion
_geom_torsion_publ_flag
C1 O11 C4 N11 140.7(2) ?
C1 O11 C4 C3 16.9(2) ?
C4 O11 C1 C2 -33.5(2) ?
C4 O11 C1 C11 86.4(2) ?
C11 O13 C12 O14 -0.7(4) ?
C11 O13 C12 C13 177.7(2) ?
C12 O13 C11 C1 -176.1(2) ?
C2 O15 C20 O16 2.8(4) ?
C2 O15 C20 C21 -174.4(2) ?
C20 O15 C2 C1 -91.8(3) ?
C20 O15 C2 C3 158.2(2) ?
C31 O31 C34 N31 139.3(2) ?
C31 O31 C34 C33 15.3(2) ?
C34 O31 C31 C32 -30.9(2) ?
C34 O31 C31 C41 90.0(2) ?
C41 O33 C42 O34 0.7(4) ?
C41 O33 C42 C43 -179.4(2) ?
C42 O33 C41 C31 -172.9(2) ?
C32 O35 C50 O36 -2.3(4) ?
C32 O35 C50 C51 179.5(2) ?
C50 O35 C32 C31 -84.7(2) ?
C50 O35 C32 C33 162.8(2) ?
C4 N11 C5 N12 -175.5(2) ?
C5 N11 C4 O11 -68.0(3) y
C5 N11 C4 C3 50.9(4) ?
C4 N11 C10 N14 -8.2(4) ?
C4 N11 C10 C6 175.4(2) ?
C10 N11 C4 O11 116.9(3) y
C10 N11 C4 C3 -124.1(3) ?
C5 N11 C10 N14 175.9(2) ?
C5 N11 C10 C6 -0.5(3) ?
C10 N11 C5 N12 0.3(3) ?
C5 N12 C6 C7 175.2(3) ?
C5 N12 C6 C10 -0.4(3) ?
C6 N12 C5 N11 0.1(2) ?
C8 N13 C9 N14 -29.8(6) ?
C9 N13 C8 C7 73.6(4) ?
C9 N14 C10 N11 -173.8(3) ?
C9 N14 C10 C6 1.1(6) ?
C10 N14 C9 N13 -7.7(5) ?
C34 N31 C35 N32 176.9(2) ?
C35 N31 C34 O31 -85.1(3) y
C35 N31 C34 C33 33.8(4) ?
C34 N31 C40 N34 0.6(4) ?
C34 N31 C40 C36 -177.1(2) ?
C40 N31 C34 O31 91.9(3) y
C40 N31 C34 C33 -149.3(2) ?
C35 N31 C40 N34 178.2(2) ?
C35 N31 C40 C36 0.5(3) ?
C40 N31 C35 N32 -0.5(3) ?
C35 N32 C36 C37 175.7(3) ?
C35 N32 C36 C40 0.0(2) ?
C36 N32 C35 N31 0.3(3) ?
C38 N33 C39 N34 -23.7(6) ?
C39 N33 C38 C37 67.4(4) ?
C39 N34 C40 N31 177.0(3) ?
C39 N34 C40 C36 -6.2(6) ?
C40 N34 C39 N33 -4.8(6) ?
O11 C1 C2 O15 -76.7(2) ?
O11 C1 C2 C3 35.7(2) ?
O11 C1 C11 O13 179.2(2) ?
C2 C1 C11 O13 -65.8(3) ?
C11 C1 C2 O15 166.0(2) ?
C11 C1 C2 C3 -81.6(2) ?
O15 C2 C3 C4 90.1(2) ?
C1 C2 C3 C4 -25.2(2) ?
C2 C3 C4 O11 6.2(2) ?
C2 C3 C4 N11 -114.1(2) ?
N12 C6 C7 O12 76.5(3) ?
N12 C6 C7 C8 -156.8(2) ?
N12 C6 C10 N11 0.6(3) ?
N12 C6 C10 N14 -174.7(3) ?
C7 C6 C10 N11 -174.6(3) ?
C7 C6 C10 N14 10.1(6) ?
C10 C6 C7 O12 -108.8(3) ?
C10 C6 C7 C8 17.9(4) ?
O12 C7 C8 N13 68.3(3) ?
C6 C7 C8 N13 -59.6(3) ?
O13 C12 C13 C14 -155.2(3) ?
O14 C12 C13 C18 -157.6(3) ?
C12 C13 C14 C15 175.7(3) ?
C12 C13 C18 C17 -177.9(3) ?
C14 C13 C18 C17 1.3(5) ?
C18 C13 C14 C15 -3.5(5) ?
C13 C14 C15 C16 3.0(6) ?
C14 C15 C16 C17 -0.3(5) ?
C14 C15 C16 C19 -179.8(3) ?
C15 C16 C17 C18 -2.0(5) ?
C19 C16 C17 C18 177.5(3) ?
C16 C17 C18 C13 1.5(5) ?
O15 C20 C21 C22 179.3(3) ?
O15 C20 C21 C26 0.6(5) ?
O16 C20 C21 C22 2.2(5) ?
O16 C20 C21 C26 -176.5(3) ?
C20 C21 C22 C23 -175.6(4) ?
C20 C21 C26 C25 177.3(3) ?
C22 C21 C26 C25 -1.5(6) ?
C26 C21 C22 C23 3.2(6) ?
C21 C22 C23 C24 -2.1(7) ?
C22 C23 C24 C25 -0.9(7) ?
C22 C23 C24 C27 176.2(4) ?
C23 C24 C25 C26 2.6(7) ?
C27 C24 C25 C26 -174.5(4) ?
C24 C25 C26 C21 -1.4(6) ?
O31 C31 C32 O35 -81.0(2) ?
O31 C31 C32 C33 33.7(2) ?
O31 C31 C41 O33 176.6(2) ?
C32 C31 C41 O33 -68.7(3) ?
C41 C31 C32 O35 162.5(2) ?
C41 C31 C32 C33 -82.8(2) ?
O35 C32 C33 C34 91.3(2) ?
C31 C32 C33 C34 -24.3(2) ?
C32 C33 C34 O31 6.3(2) ?
C32 C33 C34 N31 -113.7(2) ?
N32 C36 C37 O32 85.9(3) ?
N32 C36 C37 C38 -146.6(3) ?
N32 C36 C40 N31 -0.3(3) ?
N32 C36 C40 N34 -177.3(3) ?
C37 C36 C40 N31 -175.7(3) ?
C37 C36 C40 N34 7.3(6) ?
C40 C36 C37 O32 -99.2(3) ?
C40 C36 C37 C38 28.3(4) ?
O32 C37 C38 N33 64.0(3) ?
C36 C37 C38 N33 -64.5(3) ?
O13 C12 C13 C18 24.0(4) y
O14 C12 C13 C14 23.2(5) y
O33 C42 C43 C44 -177.4(3) ?
O33 C42 C43 C48 3.0(4) y
O34 C42 C43 C44 2.5(5) y
O34 C42 C43 C48 -177.0(3) ?
C42 C43 C44 C45 -179.2(3) ?
C42 C43 C48 C47 179.3(3) ?
C44 C43 C48 C47 -0.3(5) ?
C48 C43 C44 C45 0.4(5) ?
C43 C44 C45 C46 -0.4(6) ?
C44 C45 C46 C47 0.1(4) ?
C44 C45 C46 C49 -177.1(3) ?
C45 C46 C47 C48 0.0(5) ?
C49 C46 C47 C48 177.2(3) ?
C46 C47 C48 C43 0.1(4) ?
O35 C50 C51 C52 172.2(3) ?
O35 C50 C51 C56 -7.4(4) ?
O36 C50 C51 C52 -5.9(5) ?
O36 C50 C51 C56 174.5(3) ?
C50 C51 C52 C53 -179.8(3) ?
C52 C51 C56 C55 0.4(5) ?
C56 C51 C52 C53 -0.1(4) ?
C51 C52 C53 C54 0.4(6) ?
C52 C53 C54 C55 -0.9(6) ?
C52 C53 C54 C57 -179.7(4) ?
C53 C54 C55 C56 1.1(6) ?
C57 C54 C55 C56 180.0(2) ?
C54 C55 C56 C51 -0.9(5) ?

loop_
_cod_related_entry_id
_cod_related_entry_database
_cod_related_entry_code
1 ChemSpider 24736005
